data_4301182
loop_
_publ_author_name
'Daniel Fortin'
'S\'ebastien Cl\'ement'
'Karl Gagnon'
'Jean-Fran\,cois B\'erub\'e'
'Michael P. Stewart'
'William E. Geiger'
'Pierre D. Harvey'

_publ_section_title
;
Conjugated Organometallic Polymer Containing a Redox-Active Center
;
_journal_name_full 'Inorganic Chemistry'
_journal_page_first 446
_journal_page_last 454
_journal_paper_doi 10.1021/ic800857v
_journal_volume 48
_journal_year 2009
_chemical_formula_sum 'C32 H38 N2 Si2'
_chemical_formula_weight 506.82
_chemical_name_systematic
;
 ?
;
_space_group_IT_number 15
_symmetry_cell_setting monoclinic
_symmetry_space_group_name_Hall '-C 2yc'
_symmetry_space_group_name_H-M 'C 1 2/c 1'
_atom_sites_solution_hydrogens geom
_atom_sites_solution_primary direct
_atom_sites_solution_secondary difmap
_audit_conform_dict_location ftp://ftp.iucr.org/pub/cif_core.dic
_audit_conform_dict_name cif_core.dic
_audit_conform_dict_version 2.3
_audit_creation_date 2006-05-08T11:51:16-00:00
_audit_creation_method 'WinGX routine CIF_UPDATE'
_cell_angle_alpha 90
_cell_angle_beta 101.90(5)
_cell_angle_gamma 90
_cell_formula_units_Z 8
_cell_length_a 37.042(17)
_cell_length_b 10.002(3)
_cell_length_c 17.485(14)
_cell_measurement_reflns_used 21
_cell_measurement_temperature 198(2)
_cell_measurement_theta_max 70
_cell_measurement_theta_min 60
_cell_volume 6339(6)
_computing_cell_refinement DIFRAC
_computing_data_collection DIFRAC
_computing_data_reduction NRCVAX
_computing_structure_refinement 'SHELXL-97 (Sheldrick, 1997)'
_diffrn_ambient_temperature 198(2)
_diffrn_measured_fraction_theta_full 0.98
_diffrn_measured_fraction_theta_max 0.98
_diffrn_measurement_device_type CAD4
_diffrn_measurement_method Omega
_diffrn_radiation_monochromator graphite
_diffrn_radiation_type CuK\a
_diffrn_radiation_wavelength 1.54176
_diffrn_reflns_av_R_equivalents 0
_diffrn_reflns_av_unetI/netI 0.0702
_diffrn_reflns_limit_h_max 44
_diffrn_reflns_limit_h_min 0
_diffrn_reflns_limit_k_max 0
_diffrn_reflns_limit_k_min -12
_diffrn_reflns_limit_l_max 20
_diffrn_reflns_limit_l_min -21
_diffrn_reflns_number 5894
_diffrn_reflns_theta_full 69.93
_diffrn_reflns_theta_max 69.93
_diffrn_reflns_theta_min 2.44
_diffrn_standards_decay_% 0
_diffrn_standards_interval_count 100
_diffrn_standards_number 1
_exptl_absorpt_coefficient_mu 1.159
_exptl_absorpt_correction_T_max 0.8012
_exptl_absorpt_correction_T_min 0.6541
_exptl_absorpt_correction_type empirical
_exptl_absorpt_process_details 'Psi Scan'
_exptl_crystal_colour Red
_exptl_crystal_density_diffrn 1.062
_exptl_crystal_density_method 'not measured'
_exptl_crystal_description Prism
_exptl_crystal_F_000 2176
_exptl_crystal_size_max 0.4
_exptl_crystal_size_mid 0.3
_exptl_crystal_size_min 0.2
_refine_diff_density_max 0.215
_refine_diff_density_min -0.331
_refine_diff_density_rms 0.052
_refine_ls_extinction_coef 0.00137(14)
_refine_ls_extinction_expression Fc^*^=kFc[1+0.001xFc^2^\l^3^/sin(2\q)]^-1/4^
_refine_ls_extinction_method SHELXL
_refine_ls_goodness_of_fit_ref 0.947
_refine_ls_hydrogen_treatment none
_refine_ls_matrix_type full
_refine_ls_number_parameters 336
_refine_ls_number_reflns 5894
_refine_ls_number_restraints 0
_refine_ls_restrained_S_all 0.947
_refine_ls_R_factor_all 0.1514
_refine_ls_R_factor_gt 0.073
_refine_ls_shift/su_max 0
_refine_ls_shift/su_mean 0
_refine_ls_structure_factor_coef Fsqd
_refine_ls_weighting_details 'calc w=1/[\s^2^(Fo^2^)+(0.1168P)^2^+0.0000P] where P=(Fo^2^+2Fc^2^)/3'
_refine_ls_weighting_scheme calc
_refine_ls_wR_factor_gt 0.1785
_refine_ls_wR_factor_ref 0.2134
_reflns_number_gt 2969
_reflns_number_total 5894
_reflns_threshold_expression >2sigma(I)
_cod_data_source_file ic800857v_si_001_3.cif
_cod_data_source_block ptetrame2
_cod_depositor_comments
;
The following automatic conversions were performed:
'_symmetry_cell_setting' value 'Monoclinic' changed to 'monoclinic'
according to '/home/saulius/struct/CIF-dictionaries/cif_core.dic'
dictionary named 'cif_core.dic' version 2.4.1 from
2010-06-29.

'_exptl_absorpt_correction_type' value 'Empirical' changed to
'empirical' according to
'/home/saulius/struct/CIF-dictionaries/cif_core.dic' dictionary named
'cif_core.dic' version 2.4.1 from 2010-06-29.

Automatic conversion script
Id: cif_fix_enum 1527 2010-12-29 10:47:43Z saulius 
;
_cod_original_sg_symbol_H-M 'C 2/c'
_cod_database_code 4301182

loop_
_symmetry_equiv_pos_as_xyz
'x, y, z'
'-x, y, -z+1/2'
'x+1/2, y+1/2, z'
'-x+1/2, y+1/2, -z+1/2'
'-x, -y, -z'
'x, -y, z-1/2'
'-x+1/2, -y+1/2, -z'
'x+1/2, -y+1/2, z-1/2'

loop_
_atom_site_label
_atom_site_type_symbol
_atom_site_fract_x
_atom_site_fract_y
_atom_site_fract_z
_atom_site_U_iso_or_equiv
_atom_site_adp_type
_atom_site_occupancy
_atom_site_symmetry_multiplicity
_atom_site_calc_flag
_atom_site_refinement_flags
_atom_site_disorder_assembly
_atom_site_disorder_group
C1 C 0.08912(12) 0.1100(5) 0.2005(3) 0.1061(17) Uani 1 1 d . . .
H1A H 0.0762 0.0475 0.1611 0.159 Uiso 1 1 calc R . .
H1B H 0.0732 0.1868 0.2043 0.159 Uiso 1 1 calc R . .
H1C H 0.0954 0.0648 0.2513 0.159 Uiso 1 1 calc R . .
C2 C 0.12144(14) 0.2394(4) 0.0729(3) 0.0980(15) Uani 1 1 d . . .
H2A H 0.1446 0.26 0.0567 0.147 Uiso 1 1 calc R . .
H2B H 0.107 0.3214 0.0726 0.147 Uiso 1 1 calc R . .
H2C H 0.1073 0.1746 0.0364 0.147 Uiso 1 1 calc R . .
C3 C 0.15723(14) 0.2913(4) 0.2410(3) 0.1063(18) Uani 1 1 d . . .
H3A H 0.1637 0.2519 0.2933 0.159 Uiso 1 1 calc R . .
H3B H 0.1418 0.3705 0.2424 0.159 Uiso 1 1 calc R . .
H3C H 0.1798 0.3172 0.2237 0.159 Uiso 1 1 calc R . .
C4 C 0.16043(10) 0.0200(4) 0.1707(2) 0.0683(10) Uani 1 1 d . . .
C5 C 0.17669(9) -0.0839(4) 0.1664(2) 0.0626(9) Uani 1 1 d . . .
C6 C 0.19387(9) -0.2119(3) 0.1575(2) 0.0574(9) Uani 1 1 d . . .
C7 C 0.22987(10) -0.2404(4) 0.1957(2) 0.0639(10) Uani 1 1 d . . .
H7 H 0.2436 -0.1765 0.23 0.077 Uiso 1 1 calc R . .
C8 C 0.24556(10) -0.3621(4) 0.1835(2) 0.0608(9) Uani 1 1 d . . .
H8 H 0.2703 -0.3806 0.2087 0.073 Uiso 1 1 calc R . .
C9 C 0.22538(9) -0.4576(3) 0.1347(2) 0.0567(9) Uani 1 1 d . . .
C10 C 0.18889(9) -0.4313(4) 0.1004(2) 0.0612(9) Uani 1 1 d . . .
H10 H 0.1745 -0.4983 0.0697 0.073 Uiso 1 1 calc R . .
C11 C 0.17321(9) -0.3086(4) 0.1103(2) 0.0604(9) Uani 1 1 d . . .
H11 H 0.1485 -0.2903 0.0849 0.072 Uiso 1 1 calc R . .
C12 C 0.27101(10) -0.6037(4) 0.1048(2) 0.0598(9) Uani 1 1 d . . .
C13 C 0.29453(10) -0.5020(3) 0.0761(2) 0.0598(9) Uani 1 1 d . . .
C14 C 0.33073(10) -0.5269(3) 0.0833(2) 0.0609(9) Uani 1 1 d . . .
C15 C 0.34647(11) -0.6548(4) 0.1180(2) 0.0652(10) Uani 1 1 d . . .
C16 C 0.32072(11) -0.7692(4) 0.1150(2) 0.0651(10) Uani 1 1 d . . .
C17 C 0.28432(11) -0.7437(4) 0.1079(2) 0.0638(10) Uani 1 1 d . . .
C18 C 0.27730(10) -0.3775(3) 0.0350(2) 0.0640(10) Uani 1 1 d . . .
H18A H 0.2828 -0.3007 0.0702 0.096 Uiso 1 1 calc R . .
H18B H 0.2505 -0.3894 0.0198 0.096 Uiso 1 1 calc R . .
H18C H 0.2874 -0.3617 -0.0118 0.096 Uiso 1 1 calc R . .
C19 C 0.35717(10) -0.4293(4) 0.0590(2) 0.0740(11) Uani 1 1 d . . .
H19A H 0.3573 -0.4417 0.0035 0.111 Uiso 1 1 calc R . .
H19B H 0.382 -0.4448 0.09 0.111 Uiso 1 1 calc R . .
H19C H 0.3494 -0.3378 0.0678 0.111 Uiso 1 1 calc R . .
C20 C 0.33498(12) -0.9111(4) 0.1129(3) 0.0800(12) Uani 1 1 d . . .
H20A H 0.3379 -0.9514 0.1649 0.12 Uiso 1 1 calc R . .
H20B H 0.3589 -0.9098 0.097 0.12 Uiso 1 1 calc R . .
H20C H 0.3174 -0.9639 0.0752 0.12 Uiso 1 1 calc R . .
C21 C 0.25613(11) -0.8510(4) 0.1078(2) 0.0743(11) Uani 1 1 d . . .
H21A H 0.2471 -0.8828 0.0543 0.111 Uiso 1 1 calc R . .
H21B H 0.2355 -0.8149 0.1285 0.111 Uiso 1 1 calc R . .
H21C H 0.2673 -0.9255 0.1407 0.111 Uiso 1 1 calc R . .
C22 C 0.40047(10) -0.7578(4) 0.1910(2) 0.0681(10) Uani 1 1 d . . .
C23 C 0.43060(11) -0.8174(5) 0.1694(3) 0.0850(13) Uani 1 1 d . . .
H23 H 0.4373 -0.7915 0.122 0.102 Uiso 1 1 calc R . .
C24 C 0.45093(11) -0.9134(5) 0.2155(3) 0.0816(13) Uani 1 1 d . . .
H24 H 0.4711 -0.9546 0.1989 0.098 Uiso 1 1 calc R . .
C25 C 0.44215(10) -0.9511(4) 0.2864(2) 0.0660(10) Uani 1 1 d . . .
C26 C 0.41249(10) -0.8888(4) 0.3090(3) 0.0725(11) Uani 1 1 d . . .
H26 H 0.4064 -0.9113 0.3576 0.087 Uiso 1 1 calc R . .
C27 C 0.39185(11) -0.7943(4) 0.2614(2) 0.0727(11) Uani 1 1 d . . .
H27 H 0.3714 -0.7538 0.2772 0.087 Uiso 1 1 calc R . .
C28 C 0.46515(11) -1.0457(4) 0.3358(3) 0.0719(11) Uani 1 1 d . . .
C29 C 0.48583(10) -1.1231(4) 0.3766(3) 0.0717(11) Uani 1 1 d . . .
C30 C 0.50237(15) -1.2833(5) 0.5229(3) 0.1137(19) Uani 1 1 d . . .
H30A H 0.4995 -1.2027 0.5529 0.171 Uiso 1 1 calc R . .
H30B H 0.5201 -1.3436 0.5551 0.171 Uiso 1 1 calc R . .
H30C H 0.4785 -1.3286 0.5077 0.171 Uiso 1 1 calc R . .
C31 C 0.52456(13) -1.3836(5) 0.3736(3) 0.1032(17) Uani 1 1 d . . .
H31A H 0.5007 -1.4282 0.3573 0.155 Uiso 1 1 calc R . .
H31B H 0.5423 -1.446 0.404 0.155 Uiso 1 1 calc R . .
H31C H 0.5335 -1.3545 0.3273 0.155 Uiso 1 1 calc R . .
C32 C 0.56393(12) -1.1469(5) 0.4623(3) 0.1100(18) Uani 1 1 d . . .
H32A H 0.573 -1.1238 0.4151 0.165 Uiso 1 1 calc R . .
H32B H 0.582 -1.2046 0.4959 0.165 Uiso 1 1 calc R . .
H32C H 0.5605 -1.0651 0.4908 0.165 Uiso 1 1 calc R . .
N1 N 0.23958(8) -0.5850(3) 0.12322(18) 0.0625(8) Uani 1 1 d . . .
N2 N 0.38171(8) -0.6548(3) 0.14490(19) 0.0701(9) Uani 1 1 d . . .
Si1 Si 0.13157(3) 0.16784(11) 0.17220(7) 0.0727(4) Uani 1 1 d . . .
Si2 Si 0.51929(3) -1.23650(13) 0.43451(8) 0.0821(4) Uani 1 1 d . . .

loop_
_atom_site_aniso_label
_atom_site_aniso_U_11
_atom_site_aniso_U_22
_atom_site_aniso_U_33
_atom_site_aniso_U_23
_atom_site_aniso_U_13
_atom_site_aniso_U_12
C1 0.085(3) 0.099(3) 0.142(5) 0.030(3) 0.041(3) 0.028(3)
C2 0.124(4) 0.076(3) 0.089(3) 0.008(3) 0.008(3) 0.014(3)
C3 0.123(4) 0.075(3) 0.106(4) -0.021(3) -0.011(3) 0.023(3)
C4 0.063(2) 0.063(2) 0.081(3) -0.003(2) 0.021(2) 0.0025(19)
C5 0.058(2) 0.065(2) 0.066(2) 0.001(2) 0.0148(18) -0.0007(18)
C6 0.057(2) 0.055(2) 0.061(2) -0.0007(17) 0.0133(18) 0.0010(16)
C7 0.061(2) 0.058(2) 0.070(2) -0.0015(19) 0.0101(19) 0.0047(17)
C8 0.061(2) 0.066(2) 0.055(2) -0.0029(18) 0.0099(17) 0.0030(18)
C9 0.0571(19) 0.0514(19) 0.062(2) 0.0025(17) 0.0141(17) -0.0006(16)
C10 0.062(2) 0.056(2) 0.066(2) -0.0007(19) 0.0143(18) -0.0065(18)
C11 0.0523(19) 0.062(2) 0.066(2) 0.0025(19) 0.0118(18) -0.0008(17)
C12 0.067(2) 0.054(2) 0.054(2) 0.0055(17) 0.0021(18) 0.0027(18)
C13 0.066(2) 0.0523(19) 0.060(2) 0.0073(18) 0.0093(18) 0.0101(17)
C14 0.068(2) 0.055(2) 0.059(2) 0.0079(18) 0.0106(18) 0.0053(17)
C15 0.072(2) 0.062(2) 0.061(2) 0.0021(19) 0.0115(19) 0.0138(19)
C16 0.079(2) 0.053(2) 0.062(2) -0.0002(18) 0.010(2) 0.0112(19)
C17 0.075(2) 0.053(2) 0.060(2) 0.0028(18) 0.0087(19) 0.0066(18)
C18 0.074(2) 0.055(2) 0.064(2) 0.0108(18) 0.0165(19) 0.0080(18)
C19 0.070(2) 0.076(3) 0.078(3) 0.013(2) 0.018(2) 0.006(2)
C20 0.102(3) 0.055(2) 0.081(3) -0.001(2) 0.014(2) 0.021(2)
C21 0.086(3) 0.055(2) 0.078(3) 0.000(2) 0.007(2) -0.0017(19)
C22 0.065(2) 0.072(2) 0.069(3) 0.006(2) 0.016(2) 0.011(2)
C23 0.078(3) 0.104(3) 0.078(3) 0.021(3) 0.028(2) 0.027(3)
C24 0.072(2) 0.096(3) 0.078(3) 0.011(3) 0.019(2) 0.030(2)
C25 0.058(2) 0.064(2) 0.074(3) 0.007(2) 0.0086(19) 0.0065(18)
C26 0.068(2) 0.076(3) 0.073(3) 0.012(2) 0.014(2) 0.014(2)
C27 0.069(2) 0.077(3) 0.075(3) 0.005(2) 0.020(2) 0.014(2)
C28 0.064(2) 0.069(2) 0.081(3) 0.004(2) 0.012(2) 0.001(2)
C29 0.061(2) 0.067(2) 0.086(3) 0.012(2) 0.012(2) -0.0027(19)
C30 0.113(4) 0.114(4) 0.117(5) 0.043(4) 0.031(4) 0.008(3)
C31 0.089(3) 0.080(3) 0.140(5) 0.011(3) 0.023(3) 0.019(3)
C32 0.069(3) 0.120(4) 0.128(4) 0.021(4) -0.010(3) 0.011(3)
N1 0.0679(18) 0.0538(17) 0.066(2) -0.0004(15) 0.0152(16) 0.0056(15)
N2 0.0672(19) 0.073(2) 0.069(2) 0.0111(17) 0.0132(17) 0.0191(16)
Si1 0.0737(7) 0.0633(7) 0.0805(8) 0.0002(6) 0.0141(6) 0.0118(5)
Si2 0.0682(7) 0.0792(8) 0.0962(10) 0.0222(7) 0.0105(7) 0.0114(6)

loop_
_atom_type_symbol
_atom_type_description
_atom_type_scat_dispersion_real
_atom_type_scat_dispersion_imag
_atom_type_scat_source
C C 0.0181 0.0091 'International Tables Vol C Tables 4.2.6.8 and 6.1.1.4'
H H 0 0 'International Tables Vol C Tables 4.2.6.8 and 6.1.1.4'
N N 0.0311 0.018 'International Tables Vol C Tables 4.2.6.8 and 6.1.1.4'
Si Si 0.2541 0.3302 'International Tables Vol C Tables 4.2.6.8 and 6.1.1.4'

loop_
_geom_angle_atom_site_label_1
_geom_angle_atom_site_label_2
_geom_angle_atom_site_label_3
_geom_angle
_geom_angle_site_symmetry_1
_geom_angle_site_symmetry_3
_geom_angle_publ_flag
C5 C4 Si1 174.1(4) . . ?
C4 C5 C6 176.0(4) . . ?
C7 C6 C11 119.7(3) . . ?
C7 C6 C5 121.8(3) . . ?
C11 C6 C5 118.4(3) . . ?
C8 C7 C6 119.9(4) . . ?
C7 C8 C9 120.6(3) . . ?
C10 C9 C8 119.2(3) . . ?
C10 C9 N1 118.0(3) . . ?
C8 C9 N1 122.6(3) . . ?
C11 C10 C9 120.7(3) . . ?
C10 C11 C6 119.8(3) . . ?
N1 C12 C17 116.1(3) . . ?
N1 C12 C13 127.4(3) . . ?
C17 C12 C13 116.4(3) . . ?
C14 C13 C12 118.8(3) . . ?
C14 C13 C18 120.9(3) . . ?
C12 C13 C18 120.2(3) . . ?
C13 C14 C15 120.0(3) . . ?
C13 C14 C19 123.2(3) . . ?
C15 C14 C19 116.8(3) . . ?
N2 C15 C14 115.6(4) . . ?
N2 C15 C16 127.3(3) . . ?
C14 C15 C16 117.1(3) . . ?
C17 C16 C15 118.7(3) . . ?
C17 C16 C20 121.3(4) . . ?
C15 C16 C20 119.8(3) . . ?
C16 C17 C12 120.0(3) . . ?
C16 C17 C21 123.2(3) . . ?
C12 C17 C21 116.8(3) . . ?
C27 C22 C23 118.4(4) . . ?
C27 C22 N2 121.9(4) . . ?
C23 C22 N2 119.5(4) . . ?
C24 C23 C22 121.1(4) . . ?
C23 C24 C25 120.6(4) . . ?
C26 C25 C24 118.3(4) . . ?
C26 C25 C28 122.1(4) . . ?
C24 C25 C28 119.6(4) . . ?
C27 C26 C25 120.5(4) . . ?
C26 C27 C22 121.1(4) . . ?
C29 C28 C25 177.3(4) . . ?
C28 C29 Si2 176.2(4) . . ?
C12 N1 C9 123.5(3) . . ?
C15 N2 C22 123.6(3) . . ?
C4 Si1 C1 106.5(2) . . ?
C4 Si1 C2 107.8(2) . . ?
C1 Si1 C2 110.9(2) . . ?
C4 Si1 C3 109.1(2) . . ?
C1 Si1 C3 113.0(3) . . ?
C2 Si1 C3 109.4(2) . . ?
C29 Si2 C30 108.3(2) . . ?
C29 Si2 C31 108.4(2) . . ?
C30 Si2 C31 112.0(3) . . ?
C29 Si2 C32 108.2(2) . . ?
C30 Si2 C32 110.0(3) . . ?
C31 Si2 C32 109.9(2) . . ?

loop_
_geom_bond_atom_site_label_1
_geom_bond_atom_site_label_2
_geom_bond_distance
_geom_bond_site_symmetry_2
_geom_bond_publ_flag
C1 Si1 1.837(5) . ?
C2 Si1 1.844(5) . ?
C3 Si1 1.845(5) . ?
C4 C5 1.211(5) . ?
C4 Si1 1.828(4) . ?
C5 C6 1.452(5) . ?
C6 C7 1.392(5) . ?
C6 C11 1.394(5) . ?
C7 C8 1.384(5) . ?
C8 C9 1.392(5) . ?
C9 C10 1.386(5) . ?
C9 N1 1.408(4) . ?
C10 C11 1.384(5) . ?
C12 N1 1.284(4) . ?
C12 C17 1.482(5) . ?
C12 C13 1.492(5) . ?
C13 C14 1.344(5) . ?
C13 C18 1.511(5) . ?
C14 C15 1.482(5) . ?
C14 C19 1.505(5) . ?
C15 N2 1.293(4) . ?
C15 C16 1.484(5) . ?
C16 C17 1.352(5) . ?
C16 C20 1.518(5) . ?
C17 C21 1.497(5) . ?
C22 C27 1.383(6) . ?
C22 C23 1.384(5) . ?
C22 N2 1.401(5) . ?
C23 C24 1.374(5) . ?
C24 C25 1.398(6) . ?
C25 C26 1.389(5) . ?
C25 C28 1.436(5) . ?
C26 C27 1.381(5) . ?
C28 C29 1.213(5) . ?
C29 Si2 1.825(4) . ?
C30 Si2 1.845(5) . ?
C31 Si2 1.850(5) . ?
C32 Si2 1.855(5) . ?

loop_
_cod_related_entry_id
_cod_related_entry_database
_cod_related_entry_code
1 ChemSpider 30660708
